data_4077522
loop_
_publ_author_name
'Le Grognec, Erwan'
'Poli, Rinaldo'
'Richard, Philippe'

_publ_section_title
;
 Dialkyl(butadiene)cyclopentadienylmolybdenum(III) Complexes. Synthesis,
 Characterization, and Reactivity
;
_journal_issue 19
_journal_name_full Organometallics
_journal_page_first 3842
_journal_paper_doi 10.1021/om000329t
_journal_volume 19
_journal_year 2000
_chemical_formula_sum 'C15 H15 F6 Mo O4'
_chemical_formula_weight 469.21
_chemical_name_systematic
;
 ?
;
_space_group_IT_number 61
_symmetry_cell_setting orthorhombic
_symmetry_space_group_name_Hall '-P 2ac 2ab'
_symmetry_space_group_name_H-M 'P b c a'
_atom_sites_solution_hydrogens geom
_atom_sites_solution_primary patterson
_atom_sites_solution_secondary difmap
_audit_creation_method SHELXL
_cell_angle_alpha 90.00
_cell_angle_beta 90.00
_cell_angle_gamma 90.00
_cell_formula_units_Z 8
_cell_length_a 14.5660(10)
_cell_length_b 14.7170(10)
_cell_length_c 16.7000(10)
_cell_measurement_reflns_used 25
_cell_measurement_temperature 293(2)
_cell_measurement_theta_max 18.09
_cell_measurement_theta_min 10.50
_cell_volume 3579.9(4)
_computing_cell_refinement 'SET4 (de Boer & Duisenberg, 1984)'
_computing_data_collection 'CAD4 EXPRESS'
_computing_data_reduction 'XCAD4 (Harms, 1996)'
_computing_molecular_graphics ORTEP3
_computing_structure_refinement 'SHELXL97 (Sheldrick, 1997) '
_computing_structure_solution 'SHELXS97 (Sheldrick, 1997) '
_diffrn_ambient_temperature 293(2)
_diffrn_measurement_device 'Enraf Nonius CAD4'
_diffrn_measurement_method omega-scans
_diffrn_radiation_monochromator graphite
_diffrn_radiation_source 'fine-focus sealed tube'
_diffrn_radiation_type MoK\a
_diffrn_radiation_wavelength 0.71073
_diffrn_reflns_av_R_equivalents 0.0141
_diffrn_reflns_av_sigmaI/netI 0.0242
_diffrn_reflns_limit_h_max 0
_diffrn_reflns_limit_h_min -18
_diffrn_reflns_limit_k_max 0
_diffrn_reflns_limit_k_min -18
_diffrn_reflns_limit_l_max 0
_diffrn_reflns_limit_l_min -20
_diffrn_reflns_number 3964
_diffrn_reflns_theta_max 26.32
_diffrn_reflns_theta_min 2.31
_diffrn_standards_decay_% 7
_diffrn_standards_interval_time 7200
_diffrn_standards_number 3
_exptl_absorpt_coefficient_mu 0.809
_exptl_absorpt_correction_T_max 99.2
_exptl_absorpt_correction_T_min 96.1
_exptl_absorpt_correction_type psi-scan
_exptl_crystal_colour yellow-green
_exptl_crystal_density_diffrn 1.741
_exptl_crystal_density_method none
_exptl_crystal_description prism
_exptl_crystal_F_000 1864
_exptl_crystal_size_max 0.50
_exptl_crystal_size_mid 0.35
_exptl_crystal_size_min 0.20
_refine_diff_density_max 0.789
_refine_diff_density_min -0.549
_refine_diff_density_rms 0.095
_refine_ls_extinction_method none
_refine_ls_goodness_of_fit_all 1.033
_refine_ls_goodness_of_fit_obs 1.054
_refine_ls_hydrogen_treatment riding
_refine_ls_matrix_type full
_refine_ls_number_parameters 237
_refine_ls_number_reflns 3632
_refine_ls_number_restraints 0
_refine_ls_restrained_S_all 1.035
_refine_ls_restrained_S_obs 1.054
_refine_ls_R_factor_all 0.0652
_refine_ls_R_factor_obs 0.0416
_refine_ls_shift/esd_max -0.002
_refine_ls_shift/esd_mean 0.000
_refine_ls_structure_factor_coef Fsqd
_refine_ls_weighting_details 'w=1/[\s^2^(Fo^2^)+(0.0739P)^2^+3.8184P] where P=(Fo^2^+2Fc^2^)/3'
_refine_ls_weighting_scheme calc
_refine_ls_wR_factor_all 0.1296
_refine_ls_wR_factor_obs 0.1132
_reflns_number_observed 2727
_reflns_number_total 3633
_reflns_observed_criterion >2sigma(I)
_cod_data_source_file om000329t.cif
_cod_data_source_block poli14ap
_cod_depositor_comments
;
The following automatic conversions were performed:

'_refine_ls_weighting_scheme' value 'calc
w=1/[\s^2^(Fo^2^)+(0.0739P)^2^+3.8184P] where P=(Fo^2^+2Fc^2^)/3' was
changed to 'calc'. New tag '_refine_ls_weighting_details' was
created. The value of the new tag was set to
'w=1/[\s^2^(Fo^2^)+(0.0739P)^2^+3.8184P] where P=(Fo^2^+2Fc^2^)/3'.

Automatic conversion script
Id: cif_fix_values 3143 2015-03-26 13:38:13Z robertas 
;
_cod_original_sg_symbol_H-M Pbca
_cod_database_code 4077522

loop_
_symmetry_equiv_pos_as_xyz
'x, y, z'
'-x+1/2, -y, z+1/2'
'-x, y+1/2, -z+1/2'
'x+1/2, -y+1/2, -z'
'-x, -y, -z'
'x-1/2, y, -z-1/2'
'x, -y-1/2, z-1/2'
'-x-1/2, y-1/2, z'

loop_
_atom_site_aniso_label
_atom_site_aniso_U_11
_atom_site_aniso_U_22
_atom_site_aniso_U_33
_atom_site_aniso_U_23
_atom_site_aniso_U_13
_atom_site_aniso_U_12
Mo1 0.0478(2) 0.0420(2) 0.0419(2) 0.00263(12) 0.00112(13) -0.00095(13)
O1 0.0519(15) 0.0437(14) 0.056(2) -0.0030(12) -0.0081(12) -0.0011(12)
O2 0.088(2) 0.045(2) 0.101(3) -0.018(2) -0.014(2) 0.007(2)
O3 0.052(2) 0.051(2) 0.056(2) 0.0085(12) 0.0039(12) -0.0046(12)
O4 0.068(3) 0.192(6) 0.135(4) 0.071(4) -0.028(3) -0.037(3)
C1 0.075(3) 0.044(2) 0.085(3) 0.001(2) -0.006(3) -0.011(2)
C2 0.111(4) 0.041(2) 0.061(3) -0.012(2) -0.009(3) 0.000(2)
C3 0.101(4) 0.041(2) 0.067(3) -0.001(2) 0.022(3) 0.004(2)
C4 0.073(3) 0.051(2) 0.088(3) 0.016(2) 0.017(3) 0.015(2)
C7 0.104(4) 0.078(3) 0.049(2) -0.010(2) -0.002(3) -0.014(3)
C8 0.093(4) 0.111(5) 0.048(3) -0.014(3) 0.007(3) 0.019(4)
C9 0.111(5) 0.124(6) 0.053(3) -0.001(3) 0.019(3) -0.037(5)
C10 0.162(7) 0.072(3) 0.051(3) 0.016(3) -0.006(3) 0.007(4)
C11 0.083(4) 0.116(5) 0.059(3) -0.002(3) -0.022(3) 0.013(3)
C12 0.049(2) 0.051(2) 0.065(2) 0.001(2) 0.000(2) 0.004(2)
C13 0.071(3) 0.081(4) 0.097(4) 0.026(3) -0.018(3) 0.006(3)
C14 0.054(3) 0.076(3) 0.069(3) 0.008(2) 0.006(2) -0.011(2)
C15 0.083(4) 0.068(3) 0.093(4) 0.009(3) 0.025(3) -0.019(3)
F1 0.129(4) 0.177(5) 0.213(5) 0.080(4) -0.108(4) -0.043(3)
F2 0.155(5) 0.360(10) 0.120(4) 0.126(5) -0.012(3) 0.014(5)
F3 0.250(7) 0.199(6) 0.266(7) -0.063(5) -0.142(6) 0.161(6)
F4 0.122(4) 0.184(5) 0.213(5) 0.067(4) 0.042(4) -0.056(3)
F5 0.364(9) 0.190(6) 0.102(3) 0.068(4) -0.046(5) -0.162(6)
F6 0.316(9) 0.102(4) 0.294(8) 0.076(4) 0.186(7) 0.078(5)
C6 0.162(6) 0.074(3) 0.070(3) -0.010(3) 0.051(4) 0.002(4)
C5 0.163(6) 0.072(3) 0.075(3) -0.020(3) -0.044(4) -0.004(4)

loop_
_atom_site_label
_atom_site_type_symbol
_atom_site_fract_x
_atom_site_fract_y
_atom_site_fract_z
_atom_site_U_iso_or_equiv
_atom_site_thermal_displace_type
_atom_site_occupancy
_atom_site_calc_flag
_atom_site_refinement_flags
Mo1 Mo 0.51492(2) 0.69821(2) 0.22629(2) 0.04390(15) Uani 1 d .
O1 O 0.4107(2) 0.7668(2) 0.1636(2) 0.0506(6) Uani 1 d .
O2 O 0.4366(3) 0.9119(2) 0.1982(2) 0.0780(10) Uani 1 d .
O3 O 0.5920(2) 0.7887(2) 0.1568(2) 0.0530(7) Uani 1 d .
O4 O 0.7325(3) 0.7974(4) 0.2080(3) 0.132(2) Uani 1 d .
C1 C 0.4335(4) 0.5756(3) 0.1995(3) 0.0681(12) Uani 1 d .
H1A H 0.4639(4) 0.5311(3) 0.2356(3) 0.089 Uiso 1 d R
H1B H 0.3687(4) 0.5827(3) 0.2014(3) 0.089 Uiso 1 d R
C2 C 0.4741(4) 0.5947(3) 0.1236(3) 0.0710(13) Uani 1 d .
C3 C 0.5691(4) 0.6045(3) 0.1222(3) 0.0695(13) Uani 1 d .
C4 C 0.6177(4) 0.5937(3) 0.1948(3) 0.0709(13) Uani 1 d .
H4A H 0.6093(4) 0.5514(3) 0.2277(3) 0.092 Uiso 1 d R
H4B H 0.6862(4) 0.6089(3) 0.1988(3) 0.092 Uiso 1 d R
C7 C 0.5494(5) 0.7890(4) 0.3348(3) 0.0771(15) Uani 1 d .
H7 H 0.5757(5) 0.8460(4) 0.3276(3) 0.100 Uiso 1 calc R
C8 C 0.4581(4) 0.7707(5) 0.3390(3) 0.084(2) Uani 1 d .
H8 H 0.4112(4) 0.8134(5) 0.3353(3) 0.109 Uiso 1 calc R
C9 C 0.4462(5) 0.6791(5) 0.3497(3) 0.096(2) Uani 1 d .
H9 H 0.3902(5) 0.6493(5) 0.3543(3) 0.125 Uiso 1 calc R
C10 C 0.5307(6) 0.6390(4) 0.3524(3) 0.095(2) Uani 1 d .
H10 H 0.5425(6) 0.5773(4) 0.3591(3) 0.123 Uiso 1 calc R
C11 C 0.5965(4) 0.7078(5) 0.3432(3) 0.086(2) Uani 1 d .
H11 H 0.6598(4) 0.7002(5) 0.3428(3) 0.112 Uiso 1 calc R
C12 C 0.3995(3) 0.8527(3) 0.1609(3) 0.0549(10) Uani 1 d .
C13 C 0.3290(4) 0.8811(4) 0.0973(4) 0.083(2) Uani 1 d .
C14 C 0.6721(3) 0.8191(4) 0.1638(3) 0.0664(12) Uani 1 d .
C15 C 0.6901(4) 0.8972(4) 0.1048(4) 0.081(2) Uani 1 d .
F1 F 0.2684(3) 0.8202(4) 0.0828(4) 0.173(3) Uani 1 d .
F2 F 0.3654(4) 0.8981(6) 0.0317(3) 0.212(3) Uani 1 d .
F3 F 0.2852(5) 0.9502(5) 0.1159(5) 0.238(4) Uani 1 d .
F4 F 0.7765(3) 0.9173(4) 0.0982(4) 0.173(2) Uani 1 d .
F5 F 0.6671(6) 0.8800(4) 0.0348(3) 0.219(4) Uani 1 d .
F6 F 0.6528(6) 0.9684(4) 0.1242(5) 0.237(4) Uani 1 d .
C6 C 0.6189(5) 0.6341(4) 0.0471(3) 0.102(2) Uani 1 d .
H6A H 0.6792(12) 0.6554(28) 0.0608(5) 0.132 Uiso 1 calc R
H6B H 0.5851(16) 0.6822(22) 0.0217(15) 0.132 Uiso 1 calc R
H6C H 0.6239(28) 0.5836(9) 0.0110(12) 0.132 Uiso 1 calc R
C5 C 0.4149(5) 0.6155(4) 0.0518(3) 0.104(2) Uani 1 d .
H5A H 0.3514(5) 0.6096(30) 0.0663(8) 0.135 Uiso 1 calc R
H5B H 0.4289(23) 0.5736(20) 0.0095(10) 0.135 Uiso 1 calc R
H5C H 0.4266(23) 0.6764(12) 0.0340(17) 0.135 Uiso 1 calc R

loop_
_atom_type_symbol
_atom_type_description
_atom_type_scat_dispersion_real
_atom_type_scat_dispersion_imag
_atom_type_scat_source
C C 0.0033 0.0016 'International Tables Vol C Tables 4.2.6.8 and 6.1.1.4'
Mo Mo -1.6832 0.6857 'International Tables Vol C Tables 4.2.6.8 and 6.1.1.4'
O O 0.0106 0.0060 'International Tables Vol C Tables 4.2.6.8 and 6.1.1.4'
F F 0.0171 0.0103 'International Tables Vol C Tables 4.2.6.8 and 6.1.1.4'
H H 0.0000 0.0000 'International Tables Vol C Tables 4.2.6.8 and 6.1.1.4'

loop_
_geom_angle_atom_site_label_1
_geom_angle_atom_site_label_2
_geom_angle_atom_site_label_3
_geom_angle
O3 Mo1 O1 78.84(11)
O3 Mo1 C1 134.2(2)
O1 Mo1 C1 84.5(2)
O3 Mo1 C4 86.97(15)
O1 Mo1 C4 134.8(2)
C1 Mo1 C4 75.3(2)
O3 Mo1 C11 98.9(2)
O1 Mo1 C11 140.3(2)
C1 Mo1 C11 120.1(2)
C4 Mo1 C11 83.9(2)
O3 Mo1 C10 134.3(2)
O1 Mo1 C10 135.4(2)
C1 Mo1 C10 85.9(2)
C4 Mo1 C10 83.5(2)
C11 Mo1 C10 35.7(2)
O3 Mo1 C7 87.1(2)
O1 Mo1 C7 105.7(2)
C1 Mo1 C7 138.6(2)
C4 Mo1 C7 116.3(2)
C11 Mo1 C7 35.1(2)
C10 Mo1 C7 58.4(2)
O3 Mo1 C9 143.6(2)
O1 Mo1 C9 100.9(2)
C1 Mo1 C9 81.2(2)
C4 Mo1 C9 114.9(3)
C11 Mo1 C9 58.1(2)
C10 Mo1 C9 34.5(2)
C7 Mo1 C9 57.6(2)
O3 Mo1 C8 110.5(2)
O1 Mo1 C8 85.7(2)
C1 Mo1 C8 110.4(2)
C4 Mo1 C8 139.1(2)
C11 Mo1 C8 57.6(2)
C10 Mo1 C8 57.6(2)
C7 Mo1 C8 34.2(2)
C9 Mo1 C8 34.5(2)
O3 Mo1 C3 77.51(14)
O1 Mo1 C3 99.0(2)
C1 Mo1 C3 63.4(2)
C4 Mo1 C3 35.8(2)
C11 Mo1 C3 119.4(2)
C10 Mo1 C3 114.9(2)
C7 Mo1 C3 147.8(2)
C9 Mo1 C3 137.1(2)
C8 Mo1 C3 171.5(2)
O3 Mo1 C2 98.2(2)
O1 Mo1 C2 76.54(15)
C1 Mo1 C2 36.1(2)
C4 Mo1 C2 63.3(2)
C11 Mo1 C2 141.9(2)
C10 Mo1 C2 116.5(2)
C7 Mo1 C2 174.6(2)
C9 Mo1 C2 117.3(2)
C8 Mo1 C2 142.6(2)
C3 Mo1 C2 34.3(2)
C12 O1 Mo1 125.9(3)
C14 O3 Mo1 132.4(3)
C2 C1 Mo1 78.2(3)
C3 C2 C1 116.6(5)
C3 C2 C5 122.4(5)
C1 C2 C5 120.6(6)
C3 C2 Mo1 72.3(3)
C1 C2 Mo1 65.7(2)
C5 C2 Mo1 126.0(3)
C2 C3 C4 118.2(4)
C2 C3 C6 121.3(5)
C4 C3 C6 120.3(5)
C2 C3 Mo1 73.4(3)
C4 C3 Mo1 66.4(3)
C6 C3 Mo1 127.1(3)
C3 C4 Mo1 77.7(3)
C8 C7 C11 107.9(5)
C8 C7 Mo1 73.3(3)
C11 C7 Mo1 71.8(3)
C7 C8 C9 109.0(6)
C7 C8 Mo1 72.5(3)
C9 C8 Mo1 72.4(3)
C10 C9 C8 108.4(6)
C10 C9 Mo1 72.0(3)
C8 C9 Mo1 73.1(3)
C9 C10 C11 107.5(6)
C9 C10 Mo1 73.4(3)
C11 C10 Mo1 72.1(3)
C7 C11 C10 107.3(5)
C7 C11 Mo1 73.2(3)
C10 C11 Mo1 72.2(3)
O2 C12 O1 130.0(4)
O2 C12 C13 117.6(4)
O1 C12 C13 112.3(4)
F3 C13 F2 106.0(7)
F3 C13 F1 105.5(6)
F2 C13 F1 105.5(7)
F3 C13 C12 113.2(6)
F2 C13 C12 112.3(5)
F1 C13 C12 113.7(5)
O4 C14 O3 130.3(5)
O4 C14 C15 118.1(5)
O3 C14 C15 111.5(4)
F6 C15 F5 107.7(8)
F6 C15 F4 105.0(6)
F5 C15 F4 103.2(6)
F6 C15 C14 113.3(5)
F5 C15 C14 113.9(5)
F4 C15 C14 113.0(6)

loop_
_geom_bond_atom_site_label_1
_geom_bond_atom_site_label_2
_geom_bond_distance
Mo1 O3 2.092(3)
Mo1 O1 2.102(3)
Mo1 C1 2.206(4)
Mo1 C4 2.209(4)
Mo1 C11 2.290(5)
Mo1 C10 2.291(5)
Mo1 C7 2.308(5)
Mo1 C9 2.308(5)
Mo1 C8 2.317(5)
Mo1 C3 2.355(4)
Mo1 C2 2.370(4)
O1 C12 1.276(5)
O2 C12 1.200(5)
O3 C14 1.255(5)
O4 C14 1.192(6)
C1 C2 1.428(7)
C2 C3 1.391(8)
C2 C5 1.509(7)
C3 C4 1.411(7)
C3 C6 1.514(7)
C7 C8 1.360(9)
C7 C11 1.385(8)
C8 C9 1.371(9)
C9 C10 1.365(9)
C10 C11 1.402(9)
C12 C13 1.535(7)
C13 F3 1.240(8)
C13 F2 1.244(7)
C13 F1 1.280(7)
C14 C15 1.536(7)
C15 F6 1.223(7)
C15 F5 1.242(7)
C15 F4 1.297(7)
